data_4300853
loop_
_publ_author_name
'Zhengwen Li'
'Se\'an T. Barry'
'Roy G. Gordon'

_publ_section_title
;

Synthesis and Characterization of Copper(I) Amidinates as Precursors for

Atomic Layer Deposition (ALD) of Copper Metal

;
_journal_name_full 'Inorganic Chemistry'
_journal_page_first 1728
_journal_page_last 1735
_journal_paper_doi 10.1021/ic048492u
_journal_volume 44
_journal_year 2005
_chemical_formula_moiety 'C20 H42 Cu2 N4'
_chemical_formula_sum 'C20 H42 Cu2 N4'
_chemical_formula_weight 465.66
_space_group_IT_number 15
_symmetry_cell_setting monoclinic
_symmetry_Int_Tables_number 15
_symmetry_space_group_name_Hall '-C 2yc'
_symmetry_space_group_name_H-M 'C 1 2/c 1'
_atom_sites_solution_hydrogens geom
_atom_sites_solution_primary direct
_atom_sites_solution_secondary difmap
_audit_creation_method SHELXL-97
_cell_angle_alpha 90.00
_cell_angle_beta 115.842(4)
_cell_angle_gamma 90.00
_cell_formula_units_Z 4
_cell_length_a 18.884(2)
_cell_length_b 10.950(2)
_cell_length_c 12.9230(19)
_cell_measurement_temperature 193(2)
_cell_volume 2405.0(6)
_computing_cell_refinement 'SMART (BRUKER, V5.625, 2001)'
_computing_data_collection 'ASTRO (BRUKER, V5.007, 1997)'
_computing_data_reduction 'SAINT (BRUKER, V6.22, 2001)'
_computing_molecular_graphics 'SHELXTL (BRUKER, 2000, V6.1)'
_computing_publication_material 'XCIF (Sheldrick and BRUKER, 1997, V5.1)'
_computing_structure_refinement 'SHELXL-97 (Sheldrick, 1997)'
_computing_structure_solution 'SHELXS-97 (Sheldrick, 1990)'
_diffrn_ambient_temperature 193(2)
_diffrn_measured_fraction_theta_full 0.998
_diffrn_measured_fraction_theta_max 0.998
_diffrn_measurement_device_type 'Bruker CCD'
_diffrn_measurement_method '\w, 0.3 deg'
_diffrn_radiation_monochromator graphite
_diffrn_radiation_probe x-ray
_diffrn_radiation_type MoK\a
_diffrn_radiation_wavelength 0.71073
_diffrn_reflns_av_R_equivalents 0.0641
_diffrn_reflns_av_sigmaI/netI 0.0470
_diffrn_reflns_limit_h_max 25
_diffrn_reflns_limit_h_min -19
_diffrn_reflns_limit_k_max 14
_diffrn_reflns_limit_k_min -13
_diffrn_reflns_limit_l_max 14
_diffrn_reflns_limit_l_min -17
_diffrn_reflns_number 8589
_diffrn_reflns_theta_full 28.26
_diffrn_reflns_theta_max 28.26
_diffrn_reflns_theta_min 2.21
_diffrn_source 'normal-focus sealed tube'
_diffrn_standards_decay_% <1
_diffrn_standards_interval_count 0
_diffrn_standards_number 0
_exptl_absorpt_coefficient_mu 1.779
_exptl_absorpt_correction_T_max 0.9653
_exptl_absorpt_correction_T_min 0.8708
_exptl_absorpt_correction_type empirical
_exptl_absorpt_process_details SADABS
_exptl_crystal_colour clear
_exptl_crystal_density_diffrn 1.286
_exptl_crystal_density_meas 0
_exptl_crystal_density_method 'not measured'
_exptl_crystal_description block
_exptl_crystal_F_000 992
_exptl_crystal_size_max 0.08
_exptl_crystal_size_mid 0.08
_exptl_crystal_size_min 0.02
_refine_diff_density_max 0.300
_refine_diff_density_min -0.574
_refine_diff_density_rms 0.108
_refine_ls_extinction_method none
_refine_ls_goodness_of_fit_ref 1.046
_refine_ls_hydrogen_treatment constr
_refine_ls_matrix_type full
_refine_ls_number_parameters 191
_refine_ls_number_reflns 2983
_refine_ls_number_restraints 0
_refine_ls_restrained_S_all 1.046
_refine_ls_R_factor_all 0.0497
_refine_ls_R_factor_gt 0.0302
_refine_ls_shift/su_max 0.003
_refine_ls_shift/su_mean 0.000
_refine_ls_structure_factor_coef Fsqd
_refine_ls_weighting_details 'calc w=1/[\s^2^(Fo^2^)+(0.0311P)^2^+0.0000P] where P=(Fo^2^+2Fc^2^)/3'
_refine_ls_weighting_scheme calc
_refine_ls_wR_factor_gt 0.0700
_refine_ls_wR_factor_ref 0.0762
_reflns_number_gt 1947
_reflns_number_total 2983
_reflns_threshold_expression >2sigma(I)
_cod_data_source_file ic048492usi20050114_035217.cif
_cod_data_source_block rg12
_cod_depositor_comments
;
The following automatic conversions were performed:
'_exptl_absorpt_correction_type' value 'Empirical' changed to 'empirical'
according to '/home/saulius/struct/CIF-dictionaries/cif_core.dic'
dictionary named 'cif_core.dic' version 2.4.1 from 2010-06-29.

Automatic conversion script
Id: cif_fix_enum 1527 2010-12-29 10:47:43Z saulius 
;
_cod_original_cell_volume 2405.1(7)
_cod_database_code 4300853

loop_
_symmetry_equiv_pos_as_xyz
'x, y, z'
'-x, y, -z+1/2'
'x+1/2, y+1/2, z'
'-x+1/2, y+1/2, -z+1/2'
'-x, -y, -z'
'x, -y, z-1/2'
'-x+1/2, -y+1/2, -z'
'x+1/2, -y+1/2, z-1/2'

loop_
_atom_site_label
_atom_site_type_symbol
_atom_site_fract_x
_atom_site_fract_y
_atom_site_fract_z
_atom_site_U_iso_or_equiv
_atom_site_adp_type
_atom_site_occupancy
_atom_site_symmetry_multiplicity
_atom_site_calc_flag
_atom_site_refinement_flags
_atom_site_disorder_assembly
_atom_site_disorder_group
Cu1 Cu 0.5000 0.51544(3) 0.2500 0.05214(13) Uani 1 2 d S . .
Cu2 Cu 0.5000 0.73490(3) 0.2500 0.04819(12) Uani 1 2 d S . .
N1 N 0.59924(10) 0.52068(16) 0.24938(18) 0.0582(5) Uani 1 1 d . . .
N2 N 0.59995(10) 0.73002(15) 0.25232(17) 0.0544(4) Uani 1 1 d . . .
C1 C 0.63414(11) 0.6256(2) 0.2484(2) 0.0566(5) Uani 1 1 d . A .
C2 C 0.71275(14) 0.6262(2) 0.2416(3) 0.1004(10) Uani 1 1 d . . .
H2BA H 0.7296 0.7107 0.2409 0.151 Uiso 1 1 calc R A .
H2BB H 0.7069 0.5848 0.1711 0.151 Uiso 1 1 calc R . .
H2BC H 0.7522 0.5834 0.3085 0.151 Uiso 1 1 calc R . .
C3 C 0.6432(10) 0.8438(14) 0.2772(10) 0.066(3) Uani 0.50 1 d P A 1
H3A H 0.6968 0.8294 0.2818 0.079 Uiso 0.50 1 calc PR A 1
C4 C 0.5931(5) 0.9226(8) 0.1676(11) 0.095(5) Uani 0.50 1 d P A 1
H4A H 0.5390 0.9317 0.1606 0.115 Uiso 0.50 1 calc PR A 1
H4B H 0.6165 1.0051 0.1769 0.115 Uiso 0.50 1 calc PR A 1
C5 C 0.5894(8) 0.8675(12) 0.0627(10) 0.103(3) Uani 0.50 1 d P A 1
H5A H 0.5592 0.9206 -0.0029 0.154 Uiso 0.50 1 calc PR A 1
H5B H 0.5637 0.7876 0.0510 0.154 Uiso 0.50 1 calc PR A 1
H5C H 0.6428 0.8574 0.0696 0.154 Uiso 0.50 1 calc PR A 1
C6 C 0.6503(8) 0.9154(12) 0.3829(10) 0.118(7) Uani 0.50 1 d P A 1
H6A H 0.6797 0.8669 0.4523 0.177 Uiso 0.50 1 calc PR A 1
H6B H 0.5976 0.9329 0.3764 0.177 Uiso 0.50 1 calc PR A 1
H6C H 0.6781 0.9923 0.3878 0.177 Uiso 0.50 1 calc PR A 1
C7 C 0.6414(3) 0.3994(5) 0.2711(4) 0.0366(13) Uani 0.50 1 d P B 1
H7A H 0.6952 0.4129 0.2764 0.044 Uiso 0.50 1 calc PR B 1
C8 C 0.5910(3) 0.3281(5) 0.1574(5) 0.0466(11) Uani 0.50 1 d P B 1
H8A H 0.6118 0.2439 0.1646 0.056 Uiso 0.50 1 calc PR B 1
H8B H 0.5362 0.3225 0.1477 0.056 Uiso 0.50 1 calc PR B 1
C9 C 0.5908(12) 0.3871(19) 0.0501(15) 0.085(3) Uani 0.50 1 d P B 1
H9A H 0.5584 0.3381 -0.0177 0.127 Uiso 0.50 1 calc PR B 1
H9B H 0.6447 0.3911 0.0579 0.127 Uiso 0.50 1 calc PR B 1
H9C H 0.5690 0.4698 0.0411 0.127 Uiso 0.50 1 calc PR B 1
C10 C 0.6486(7) 0.3325(10) 0.3732(11) 0.0626(19) Uani 0.50 1 d P B 1
H10A H 0.6806 0.3800 0.4422 0.094 Uiso 0.50 1 calc PR B 1
H10B H 0.6738 0.2535 0.3764 0.094 Uiso 0.50 1 calc PR B 1
H10C H 0.5962 0.3193 0.3694 0.094 Uiso 0.50 1 calc PR B 1
C3B C 0.6295(9) 0.8524(14) 0.2277(11) 0.066(3) Uani 0.50 1 d P A 2
H3BA H 0.6853 0.8418 0.2403 0.080 Uiso 0.50 1 calc PR A 2
C4B C 0.6281(5) 0.9380(7) 0.3126(10) 0.097(5) Uani 0.50 1 d P A 2
H4BA H 0.5733 0.9476 0.3026 0.116 Uiso 0.50 1 calc PR A 2
H4BB H 0.6469 1.0187 0.3007 0.116 Uiso 0.50 1 calc PR A 2
C5B C 0.6830(6) 0.8911(13) 0.4419(8) 0.104(3) Uani 0.50 1 d P A 2
H5BA H 0.6788 0.9481 0.4974 0.157 Uiso 0.50 1 calc PR A 2
H5BB H 0.7379 0.8870 0.4537 0.157 Uiso 0.50 1 calc PR A 2
H5BC H 0.6657 0.8098 0.4529 0.157 Uiso 0.50 1 calc PR A 2
C6B C 0.5827(10) 0.9122(16) 0.1088(11) 0.127(7) Uani 0.50 1 d P A 2
H6BA H 0.6100 0.9860 0.1030 0.191 Uiso 0.50 1 calc PR A 2
H6BB H 0.5299 0.9339 0.0997 0.191 Uiso 0.50 1 calc PR A 2
H6BC H 0.5783 0.8546 0.0483 0.191 Uiso 0.50 1 calc PR A 2
C7B C 0.6245(4) 0.4037(6) 0.2100(7) 0.0619(19) Uani 0.50 1 d P B 2
H7BA H 0.6823 0.4105 0.2336 0.074 Uiso 0.50 1 calc PR B 2
C8B C 0.6141(5) 0.3093(6) 0.2723(12) 0.131(4) Uani 0.50 1 d P B 2
H8B1 H 0.6316 0.2323 0.2503 0.158 Uiso 0.50 1 calc PR B 2
H8B2 H 0.5573 0.3012 0.2516 0.158 Uiso 0.50 1 calc PR B 2
C9B C 0.6588(11) 0.3258(17) 0.4020(15) 0.144(7) Uani 0.50 1 d P B 2
H9BA H 0.6474 0.2571 0.4409 0.217 Uiso 0.50 1 calc PR B 2
H9BB H 0.6424 0.4022 0.4245 0.217 Uiso 0.50 1 calc PR B 2
H9BC H 0.7155 0.3288 0.4239 0.217 Uiso 0.50 1 calc PR B 2
C10B C 0.5840(12) 0.3698(16) 0.0768(15) 0.113(8) Uani 0.50 1 d P B 2
H10D H 0.6056 0.2925 0.0650 0.169 Uiso 0.50 1 calc PR B 2
H10E H 0.5945 0.4346 0.0330 0.169 Uiso 0.50 1 calc PR B 2
H10F H 0.5271 0.3616 0.0504 0.169 Uiso 0.50 1 calc PR B 2

loop_
_atom_site_aniso_label
_atom_site_aniso_U_11
_atom_site_aniso_U_22
_atom_site_aniso_U_33
_atom_site_aniso_U_23
_atom_site_aniso_U_13
_atom_site_aniso_U_12
Cu1 0.03776(18) 0.02728(17) 0.1040(3) 0.000 0.04264(19) 0.000
Cu2 0.04033(18) 0.02753(17) 0.0907(3) 0.000 0.04157(18) 0.000
N1 0.0424(9) 0.0317(8) 0.1148(14) -0.0050(9) 0.0475(10) 0.0014(7)
N2 0.0441(9) 0.0317(8) 0.1033(13) -0.0060(9) 0.0469(9) -0.0067(7)
C1 0.0416(9) 0.0418(10) 0.1015(15) -0.0067(13) 0.0452(10) -0.0037(10)
C2 0.0650(14) 0.0552(13) 0.220(3) -0.020(2) 0.0982(19) -0.0090(14)
C3 0.059(6) 0.039(4) 0.120(10) -0.007(6) 0.059(7) -0.016(4)
C4 0.068(5) 0.042(4) 0.198(15) 0.035(7) 0.078(7) -0.001(4)
C5 0.126(6) 0.078(7) 0.106(8) 0.021(5) 0.052(6) -0.009(6)
C6 0.131(11) 0.114(13) 0.130(14) -0.075(11) 0.076(10) -0.071(10)
C7 0.030(2) 0.034(3) 0.042(3) 0.002(2) 0.012(2) 0.0087(16)
C8 0.049(3) 0.039(2) 0.051(3) -0.014(3) 0.022(2) 0.004(2)
C9 0.090(6) 0.107(7) 0.057(4) -0.002(5) 0.032(4) 0.014(5)
C10 0.070(4) 0.058(4) 0.060(5) 0.020(3) 0.029(3) 0.031(3)
C3B 0.052(5) 0.041(4) 0.120(10) 0.022(7) 0.051(7) -0.001(3)
C4B 0.084(6) 0.035(3) 0.216(15) -0.036(6) 0.106(9) -0.024(3)
C5B 0.105(7) 0.116(7) 0.085(7) -0.032(6) 0.035(5) -0.025(6)
C6B 0.154(10) 0.122(14) 0.109(13) 0.039(8) 0.061(8) 0.000(9)
C7B 0.044(4) 0.044(4) 0.106(6) 0.002(5) 0.041(4) 0.016(3)
C8B 0.094(6) 0.041(4) 0.306(15) 0.012(7) 0.131(8) 0.019(4)
C9B 0.146(11) 0.161(12) 0.125(13) 0.076(8) 0.058(9) 0.055(9)
C10B 0.120(8) 0.099(12) 0.110(14) -0.046(10) 0.042(9) 0.032(9)

loop_
_atom_type_symbol
_atom_type_description
_atom_type_scat_dispersion_real
_atom_type_scat_dispersion_imag
_atom_type_scat_source
C C 0.0033 0.0016 'International Tables Vol C Tables 4.2.6.8 and 6.1.1.4'
H H 0.0000 0.0000 'International Tables Vol C Tables 4.2.6.8 and 6.1.1.4'
N N 0.0061 0.0033 'International Tables Vol C Tables 4.2.6.8 and 6.1.1.4'
Cu Cu 0.3201 1.2651 'International Tables Vol C Tables 4.2.6.8 and 6.1.1.4'

loop_
_geom_angle_atom_site_label_1
_geom_angle_atom_site_label_2
_geom_angle_atom_site_label_3
_geom_angle
_geom_angle_site_symmetry_1
_geom_angle_site_symmetry_3
_geom_angle_publ_flag
N1 Cu1 N1 176.50(10) . 2_655 ?
N1 Cu1 Cu2 88.25(5) . . ?
N1 Cu1 Cu2 88.25(5) 2_655 . ?
N2 Cu2 N2 176.73(10) 2_655 . ?
N2 Cu2 Cu1 88.37(5) 2_655 . ?
N2 Cu2 Cu1 88.37(5) . . ?
C1 N1 C7 122.6(3) . . ?
C1 N1 C7B 119.6(3) . . ?
C7 N1 C7B 27.1(2) . . ?
C1 N1 Cu1 121.80(14) . . ?
C7 N1 Cu1 114.7(2) . . ?
C7B N1 Cu1 115.6(3) . . ?
C1 N2 C3 120.9(7) . . ?
C1 N2 C3B 121.1(7) . . ?
C3 N2 C3B 22.3(7) . . ?
C1 N2 Cu2 121.86(14) . . ?
C3 N2 Cu2 116.5(7) . . ?
C3B N2 Cu2 115.2(7) . . ?
N2 C1 N1 119.62(17) . . ?
N2 C1 C2 120.1(2) . . ?
N1 C1 C2 120.3(2) . . ?
C1 C2 H2BA 109.5 . . ?
C1 C2 H2BB 109.5 . . ?
H2BA C2 H2BB 109.5 . . ?
C1 C2 H2BC 109.5 . . ?
H2BA C2 H2BC 109.5 . . ?
H2BB C2 H2BC 109.5 . . ?
N2 C3 C6 117.4(9) . . ?
N2 C3 C4 102.2(9) . . ?
C6 C3 C4 107.9(12) . . ?
N2 C3 H3A 109.6 . . ?
C6 C3 H3A 109.6 . . ?
C4 C3 H3A 109.6 . . ?
C5 C4 C3 112.1(9) . . ?
C5 C4 H4A 109.2 . . ?
C3 C4 H4A 109.2 . . ?
C5 C4 H4B 109.2 . . ?
C3 C4 H4B 109.2 . . ?
H4A C4 H4B 107.9 . . ?
C4 C5 H5A 109.5 . . ?
C4 C5 H5B 109.5 . . ?
H5A C5 H5B 109.5 . . ?
C4 C5 H5C 109.5 . . ?
H5A C5 H5C 109.5 . . ?
H5B C5 H5C 109.5 . . ?
C3 C6 H6A 109.5 . . ?
C3 C6 H6B 109.5 . . ?
H6A C6 H6B 109.5 . . ?
C3 C6 H6C 109.5 . . ?
H6A C6 H6C 109.5 . . ?
H6B C6 H6C 109.5 . . ?
C10 C7 N1 116.3(5) . . ?
C10 C7 C8 112.1(7) . . ?
N1 C7 C8 102.0(4) . . ?
C10 C7 H7A 108.7 . . ?
N1 C7 H7A 108.7 . . ?
C8 C7 H7A 108.7 . . ?
C9 C8 C7 113.7(9) . . ?
C9 C8 H8A 108.8 . . ?
C7 C8 H8A 108.8 . . ?
C9 C8 H8B 108.8 . . ?
C7 C8 H8B 108.8 . . ?
H8A C8 H8B 107.7 . . ?
C8 C9 H9A 109.5 . . ?
C8 C9 H9B 109.5 . . ?
H9A C9 H9B 109.5 . . ?
C8 C9 H9C 109.5 . . ?
H9A C9 H9C 109.5 . . ?
H9B C9 H9C 109.5 . . ?
C7 C10 H10A 109.5 . . ?
C7 C10 H10B 109.5 . . ?
H10A C10 H10B 109.5 . . ?
C7 C10 H10C 109.5 . . ?
H10A C10 H10C 109.5 . . ?
H10B C10 H10C 109.5 . . ?
C4B C3B N2 106.1(9) . . ?
C4B C3B C6B 106.7(11) . . ?
N2 C3B C6B 118.2(12) . . ?
C4B C3B H3BA 108.5 . . ?
N2 C3B H3BA 108.5 . . ?
C6B C3B H3BA 108.5 . . ?
C3B C4B C5B 111.1(9) . . ?
C3B C4B H4BA 109.4 . . ?
C5B C4B H4BA 109.4 . . ?
C3B C4B H4BB 109.4 . . ?
C5B C4B H4BB 109.4 . . ?
H4BA C4B H4BB 108.0 . . ?
C4B C5B H5BA 109.5 . . ?
C4B C5B H5BB 109.5 . . ?
H5BA C5B H5BB 109.5 . . ?
C4B C5B H5BC 109.5 . . ?
H5BA C5B H5BC 109.5 . . ?
H5BB C5B H5BC 109.5 . . ?
C3B C6B H6BA 109.5 . . ?
C3B C6B H6BB 109.5 . . ?
H6BA C6B H6BB 109.5 . . ?
C3B C6B H6BC 109.5 . . ?
H6BA C6B H6BC 109.5 . . ?
H6BB C6B H6BC 109.5 . . ?
C8B C7B N1 106.9(6) . . ?
C8B C7B C10B 109.5(10) . . ?
N1 C7B C10B 118.8(8) . . ?
C8B C7B H7BA 107.0 . . ?
N1 C7B H7BA 107.0 . . ?
C10B C7B H7BA 107.0 . . ?
C7B C8B C9B 113.7(11) . . ?
C7B C8B H8B1 108.8 . . ?
C9B C8B H8B1 108.8 . . ?
C7B C8B H8B2 108.8 . . ?
C9B C8B H8B2 108.8 . . ?
H8B1 C8B H8B2 107.7 . . ?
C8B C9B H9BA 109.5 . . ?
C8B C9B H9BB 109.5 . . ?
H9BA C9B H9BB 109.5 . . ?
C8B C9B H9BC 109.5 . . ?
H9BA C9B H9BC 109.5 . . ?
H9BB C9B H9BC 109.5 . . ?
C7B C10B H10D 109.5 . . ?
C7B C10B H10E 109.5 . . ?
H10D C10B H10E 109.5 . . ?
C7B C10B H10F 109.5 . . ?
H10D C10B H10F 109.5 . . ?
H10E C10B H10F 109.5 . . ?

loop_
_geom_bond_atom_site_label_1
_geom_bond_atom_site_label_2
_geom_bond_distance
_geom_bond_site_symmetry_2
_geom_bond_publ_flag
Cu1 N1 1.8785(17) . ?
Cu1 N1 1.8785(17) 2_655 ?
Cu1 Cu2 2.4031(6) . ?
Cu2 N2 1.8755(17) 2_655 ?
Cu2 N2 1.8755(17) . ?
N1 C1 1.327(3) . ?
N1 C7 1.510(6) . ?
N1 C7B 1.529(6) . ?
N2 C1 1.325(3) . ?
N2 C3 1.447(14) . ?
N2 C3B 1.537(14) . ?
C1 C2 1.525(2) . ?
C2 H2BA 0.9800 . ?
C2 H2BB 0.9800 . ?
C2 H2BC 0.9800 . ?
C3 C6 1.530(19) . ?
C3 C4 1.575(15) . ?
C3 H3A 1.0000 . ?
C4 C5 1.457(15) . ?
C4 H4A 0.9900 . ?
C4 H4B 0.9900 . ?
C5 H5A 0.9800 . ?
C5 H5B 0.9800 . ?
C5 H5C 0.9800 . ?
C6 H6A 0.9800 . ?
C6 H6B 0.9800 . ?
C6 H6C 0.9800 . ?
C7 C10 1.462(14) . ?
C7 C8 1.567(7) . ?
C7 H7A 1.0000 . ?
C8 C9 1.528(17) . ?
C8 H8A 0.9900 . ?
C8 H8B 0.9900 . ?
C9 H9A 0.9800 . ?
C9 H9B 0.9800 . ?
C9 H9C 0.9800 . ?
C10 H10A 0.9800 . ?
C10 H10B 0.9800 . ?
C10 H10C 0.9800 . ?
C3B C4B 1.45(2) . ?
C3B C6B 1.545(19) . ?
C3B H3BA 1.0000 . ?
C4B C5B 1.619(16) . ?
C4B H4BA 0.9900 . ?
C4B H4BB 0.9900 . ?
C5B H5BA 0.9800 . ?
C5B H5BB 0.9800 . ?
C5B H5BC 0.9800 . ?
C6B H6BA 0.9800 . ?
C6B H6BB 0.9800 . ?
C6B H6BC 0.9800 . ?
C7B C8B 1.375(10) . ?
C7B C10B 1.593(18) . ?
C7B H7BA 1.0000 . ?
C8B C9B 1.52(2) . ?
C8B H8B1 0.9900 . ?
C8B H8B2 0.9900 . ?
C9B H9BA 0.9800 . ?
C9B H9BB 0.9800 . ?
C9B H9BC 0.9800 . ?
C10B H10D 0.9800 . ?
C10B H10E 0.9800 . ?
C10B H10F 0.9800 . ?

loop_
_geom_torsion_atom_site_label_1
_geom_torsion_atom_site_label_2
_geom_torsion_atom_site_label_3
_geom_torsion_atom_site_label_4
_geom_torsion
_geom_torsion_site_symmetry_1
_geom_torsion_site_symmetry_2
_geom_torsion_site_symmetry_3
_geom_torsion_site_symmetry_4
_geom_torsion_publ_flag
N1 Cu1 Cu2 N2 178.96(8) . . . 2_655 ?
N1 Cu1 Cu2 N2 -1.04(8) 2_655 . . 2_655 ?
N1 Cu1 Cu2 N2 -1.04(8) . . . . ?
N1 Cu1 Cu2 N2 178.96(8) 2_655 . . . ?
N1 Cu1 N1 C1 -0.47(19) 2_655 . . . ?
Cu2 Cu1 N1 C1 -0.47(19) . . . . ?
N1 Cu1 N1 C7 169.3(2) 2_655 . . . ?
Cu2 Cu1 N1 C7 169.3(2) . . . . ?
N1 Cu1 N1 C7B -160.7(3) 2_655 . . . ?
Cu2 Cu1 N1 C7B -160.7(3) . . . . ?
N2 Cu2 N2 C1 2.83(19) 2_655 . . . ?
Cu1 Cu2 N2 C1 2.83(19) . . . . ?
N2 Cu2 N2 C3 -167.5(5) 2_655 . . . ?
Cu1 Cu2 N2 C3 -167.5(5) . . . . ?
N2 Cu2 N2 C3B 167.7(6) 2_655 . . . ?
Cu1 Cu2 N2 C3B 167.7(6) . . . . ?
C3 N2 C1 N1 166.0(5) . . . . ?
C3B N2 C1 N1 -167.9(6) . . . . ?
Cu2 N2 C1 N1 -3.9(3) . . . . ?
C3 N2 C1 C2 -14.5(6) . . . . ?
C3B N2 C1 C2 11.6(7) . . . . ?
Cu2 N2 C1 C2 175.54(19) . . . . ?
C7 N1 C1 N2 -166.3(3) . . . . ?
C7B N1 C1 N2 162.1(4) . . . . ?
Cu1 N1 C1 N2 2.6(3) . . . . ?
C7 N1 C1 C2 14.2(4) . . . . ?
C7B N1 C1 C2 -17.4(5) . . . . ?
Cu1 N1 C1 C2 -176.83(19) . . . . ?
C1 N2 C3 C6 -120.5(12) . . . . ?
C3B N2 C3 C6 142(4) . . . . ?
Cu2 N2 C3 C6 50.0(13) . . . . ?
C1 N2 C3 C4 121.8(8) . . . . ?
C3B N2 C3 C4 24(3) . . . . ?
Cu2 N2 C3 C4 -67.8(9) . . . . ?
N2 C3 C4 C5 -61.2(12) . . . . ?
C6 C3 C4 C5 174.4(10) . . . . ?
C1 N1 C7 C10 117.8(7) . . . . ?
C7B N1 C7 C10 -150.1(13) . . . . ?
Cu1 N1 C7 C10 -51.8(7) . . . . ?
C1 N1 C7 C8 -119.9(4) . . . . ?
C7B N1 C7 C8 -27.8(7) . . . . ?
Cu1 N1 C7 C8 70.5(4) . . . . ?
C10 C7 C8 C9 -172.6(10) . . . . ?
N1 C7 C8 C9 62.3(9) . . . . ?
C1 N2 C3B C4B -138.1(7) . . . . ?
C3 N2 C3B C4B -42(3) . . . . ?
Cu2 N2 C3B C4B 56.9(9) . . . . ?
C1 N2 C3B C6B 102.3(13) . . . . ?
C3 N2 C3B C6B -161(5) . . . . ?
Cu2 N2 C3B C6B -62.7(15) . . . . ?
N2 C3B C4B C5B 58.9(12) . . . . ?
C6B C3B C4B C5B -174.2(10) . . . . ?
C1 N1 C7B C8B 148.6(6) . . . . ?
C7 N1 C7B C8B 44.1(9) . . . . ?
Cu1 N1 C7B C8B -50.7(7) . . . . ?
C1 N1 C7B C10B -86.9(10) . . . . ?
C7 N1 C7B C10B 168.5(15) . . . . ?
Cu1 N1 C7B C10B 73.8(10) . . . . ?
N1 C7B C8B C9B -56.8(9) . . . . ?
C10B C7B C8B C9B 173.2(11) . . . . ?
